data_2225316
loop_
_publ_author_name
'Ahmad, Matloob'
'Siddiqui, Hamid Latif'
'Azam, Muhammad'
'Bukhari, Iftikhar Hussain'
'Parvez, Masood'

_publ_section_title
;
 2-(2-Oxo-2-phenylethyl)-1,2-benzisothiazol-3(2<i>H</i>)-one
 1,1-dioxide
;
_journal_issue 3
_journal_name_full 'Acta Crystallographica Section E'
_journal_page_first o616
_journal_paper_doi 10.1107/S1600536810005404
_journal_volume 66
_journal_year 2010
_chemical_formula_iupac 'C15 H11 N O4 S'
_chemical_formula_moiety 'C15 H11 N O4 S'
_chemical_formula_sum 'C15 H11 N O4 S'
_chemical_formula_weight 301.31
_chemical_melting_point 458
_chemical_name_systematic
;
2-(2-Oxo-2-phenylethyl)-1,2-benzisothiazol-3(2<i>H</i>)-one 1,1-dioxide
;
_space_group_IT_number 14
_symmetry_cell_setting monoclinic
_symmetry_space_group_name_Hall '-P 2yn'
_symmetry_space_group_name_H-M 'P 1 21/n 1'
_atom_sites_solution_hydrogens geom
_atom_sites_solution_primary direct
_atom_sites_solution_secondary difmap
_cell_angle_alpha 90.00
_cell_angle_beta 95.4616(18)
_cell_angle_gamma 90.00
_cell_formula_units_Z 4
_cell_length_a 8.0730(2)
_cell_length_b 9.1270(3)
_cell_length_c 18.0143(6)
_cell_measurement_reflns_used 3115
_cell_measurement_temperature 173(2)
_cell_measurement_theta_max 27.5
_cell_measurement_theta_min 1.0
_cell_volume 1321.31(7)
_computing_cell_refinement 'HKL DENZO (Otwinowski & Minor, 1997)'
_computing_data_collection 'COLLECT (Hooft, 1998)'
_computing_data_reduction 'SCALEPACK (Otwinowski & Minor, 1997)'
_computing_molecular_graphics 'ORTEP-3 for Windows (Farrugia, 1997)'
_computing_publication_material 'SHELXL97 (Sheldrick, 2008)'
_computing_structure_refinement 'SHELXL97 (Sheldrick, 2008)'
_computing_structure_solution 'SHELXS97 (Sheldrick, 2008)'
_diffrn_ambient_temperature 173(2)
_diffrn_measured_fraction_theta_full 0.997
_diffrn_measured_fraction_theta_max 0.997
_diffrn_measurement_device_type 'Nonius APEX2 CCD'
_diffrn_measurement_method '\f & \w scans'
_diffrn_radiation_monochromator graphite
_diffrn_radiation_source 'fine-focus sealed tube'
_diffrn_radiation_type MoK\a
_diffrn_radiation_wavelength 0.71073
_diffrn_reflns_av_R_equivalents 0.030
_diffrn_reflns_av_sigmaI/netI 0.033
_diffrn_reflns_limit_h_max 10
_diffrn_reflns_limit_h_min -10
_diffrn_reflns_limit_k_max 11
_diffrn_reflns_limit_k_min -11
_diffrn_reflns_limit_l_max 23
_diffrn_reflns_limit_l_min -23
_diffrn_reflns_number 15562
_diffrn_reflns_theta_full 27.5
_diffrn_reflns_theta_max 27.5
_diffrn_reflns_theta_min 2.5
_diffrn_standards_number 0
_exptl_absorpt_coefficient_mu 0.261
_exptl_absorpt_correction_T_max 0.974
_exptl_absorpt_correction_T_min 0.955
_exptl_absorpt_correction_type multi-scan
_exptl_absorpt_process_details '(Sortav;Blessing, 1997)'
_exptl_crystal_colour white
_exptl_crystal_density_diffrn 1.515
_exptl_crystal_density_method 'not measured'
_exptl_crystal_description block
_exptl_crystal_F_000 624
_exptl_crystal_size_max 0.18
_exptl_crystal_size_mid 0.14
_exptl_crystal_size_min 0.10
_refine_diff_density_max 0.31
_refine_diff_density_min -0.43
_refine_ls_extinction_method none
_refine_ls_goodness_of_fit_ref 1.09
_refine_ls_hydrogen_treatment constr
_refine_ls_matrix_type full
_refine_ls_number_parameters 190
_refine_ls_number_reflns 3016
_refine_ls_number_restraints 0
_refine_ls_restrained_S_all 1.09
_refine_ls_R_factor_all 0.057
_refine_ls_R_factor_gt 0.045
_refine_ls_shift/su_max 0.00
_refine_ls_shift/su_mean 0.00
_refine_ls_structure_factor_coef Fsqd
_refine_ls_weighting_details 'calc w=1/[\s^2^(Fo^2^)+(0.0412P)^2^+1.31P] where P=(Fo^2^+2Fc^2^)/3'
_refine_ls_weighting_scheme calc
_refine_ls_wR_factor_gt 0.106
_refine_ls_wR_factor_ref 0.115
_reflns_number_gt 2554
_reflns_number_total 3016
_reflns_threshold_expression '(I) >2.0 \s(I)'
_cod_data_source_file lh2990.cif
_cod_data_source_block I
_cod_original_sg_symbol_H-M 'P 21/n'
_cod_database_code 2225316
_cod_database_fobs_code 2225316

loop_
_symmetry_equiv_pos_as_xyz
'x, y, z'
'-x+1/2, y+1/2, -z+1/2'
'-x, -y, -z'
'x-1/2, -y-1/2, z-1/2'

loop_
_atom_site_type_symbol
_atom_site_label
_atom_site_fract_x
_atom_site_fract_y
_atom_site_fract_z
_atom_site_U_iso_or_equiv
_atom_site_adp_type
_atom_site_calc_flag
_atom_site_refinement_flags
_atom_site_occupancy
_atom_site_disorder_assembly
_atom_site_disorder_group
S S1 0.21297(6) 0.21225(5) 0.09588(3) 0.02212(14) Uani d . 1 . .
O O1 0.0329(2) 0.51326(18) 0.20418(9) 0.0369(4) Uani d . 1 . .
O O2 0.20831(19) 0.06413(16) 0.12149(9) 0.0303(4) Uani d . 1 . .
O O3 0.35091(18) 0.25411(18) 0.05634(8) 0.0306(4) Uani d . 1 . .
O O4 0.4233(2) 0.5471(2) 0.17286(10) 0.0480(5) Uani d . 1 . .
N N1 0.1956(2) 0.3264(2) 0.16706(9) 0.0256(4) Uani d . 1 . .
C C1 0.0221(2) 0.2691(2) 0.05015(11) 0.0220(4) Uani d . 1 . .
C C2 -0.0584(3) 0.2109(2) -0.01446(11) 0.0258(4) Uani d . 1 . .
H H2 -0.0133 0.1309 -0.0396 0.031 Uiso calc R 1 . .
C C3 -0.2090(3) 0.2757(3) -0.04073(12) 0.0301(5) Uani d . 1 . .
H H3 -0.2680 0.2395 -0.0851 0.036 Uiso calc R 1 . .
C C4 -0.2743(3) 0.3918(3) -0.00347(12) 0.0306(5) Uani d . 1 . .
H H4 -0.3765 0.4347 -0.0231 0.037 Uiso calc R 1 . .
C C5 -0.1931(3) 0.4467(2) 0.06218(12) 0.0292(5) Uani d . 1 . .
H H5 -0.2394 0.5250 0.0882 0.035 Uiso calc R 1 . .
C C6 -0.0424(2) 0.3840(2) 0.08864(11) 0.0239(4) Uani d . 1 . .
C C7 0.0608(3) 0.4209(2) 0.15913(11) 0.0251(4) Uani d . 1 . .
C C8 0.3232(3) 0.3329(2) 0.22988(11) 0.0264(4) Uani d . 1 . .
H H8A 0.3841 0.2387 0.2336 0.032 Uiso calc R 1 . .
H H8B 0.2690 0.3462 0.2765 0.032 Uiso calc R 1 . .
C C9 0.4470(3) 0.4575(2) 0.22252(11) 0.0274(4) Uani d . 1 . .
C C10 0.5913(2) 0.4682(2) 0.28032(11) 0.0242(4) Uani d . 1 . .
C C11 0.6695(3) 0.6038(2) 0.29126(13) 0.0294(5) Uani d . 1 . .
H H11 0.6312 0.6856 0.2619 0.035 Uiso calc R 1 . .
C C12 0.8030(3) 0.6194(3) 0.34485(13) 0.0333(5) Uani d . 1 . .
H H12 0.8551 0.7122 0.3526 0.040 Uiso calc R 1 . .
C C13 0.8607(3) 0.5001(3) 0.38712(12) 0.0347(5) Uani d . 1 . .
H H13 0.9522 0.5114 0.4239 0.042 Uiso calc R 1 . .
C C14 0.7858(3) 0.3650(3) 0.37606(13) 0.0354(5) Uani d . 1 . .
H H14 0.8271 0.2828 0.4045 0.042 Uiso calc R 1 . .
C C15 0.6494(3) 0.3493(3) 0.32304(12) 0.0291(5) Uani d . 1 . .
H H15 0.5961 0.2569 0.3162 0.035 Uiso calc R 1 . .

loop_
_atom_site_aniso_label
_atom_site_aniso_U_11
_atom_site_aniso_U_22
_atom_site_aniso_U_33
_atom_site_aniso_U_12
_atom_site_aniso_U_13
_atom_site_aniso_U_23
S1 0.0205(2) 0.0219(3) 0.0228(2) 0.00177(18) -0.00385(18) -0.00180(19)
O1 0.0420(9) 0.0322(9) 0.0349(9) 0.0078(7) -0.0040(7) -0.0128(7)
O2 0.0332(8) 0.0218(8) 0.0347(8) 0.0030(6) -0.0036(6) 0.0007(6)
O3 0.0222(7) 0.0374(9) 0.0320(8) 0.0010(6) 0.0007(6) 0.0023(7)
O4 0.0550(11) 0.0412(10) 0.0430(10) -0.0156(9) -0.0195(8) 0.0180(8)
N1 0.0260(9) 0.0255(9) 0.0235(8) 0.0023(7) -0.0075(7) -0.0049(7)
C1 0.0206(9) 0.0222(10) 0.0227(9) -0.0007(8) -0.0009(7) 0.0020(8)
C2 0.0265(10) 0.0274(11) 0.0228(10) -0.0021(8) -0.0019(8) -0.0020(8)
C3 0.0295(11) 0.0353(12) 0.0236(10) -0.0031(9) -0.0075(8) 0.0018(9)
C4 0.0248(10) 0.0322(12) 0.0333(11) 0.0029(9) -0.0054(9) 0.0044(9)
C5 0.0282(10) 0.0253(11) 0.0335(11) 0.0052(9) -0.0006(9) 0.0008(9)
C6 0.0247(10) 0.0202(10) 0.0261(10) -0.0009(8) -0.0011(8) 0.0012(8)
C7 0.0263(10) 0.0216(10) 0.0266(10) -0.0013(8) -0.0020(8) -0.0004(8)
C8 0.0281(10) 0.0274(11) 0.0219(10) -0.0009(8) -0.0071(8) 0.0000(8)
C9 0.0295(10) 0.0271(11) 0.0242(10) -0.0015(9) -0.0039(8) 0.0003(8)
C10 0.0232(9) 0.0282(11) 0.0209(9) -0.0019(8) 0.0002(7) -0.0039(8)
C11 0.0261(10) 0.0275(11) 0.0344(12) -0.0016(9) 0.0016(9) -0.0025(9)
C12 0.0274(11) 0.0335(12) 0.0390(13) -0.0090(9) 0.0031(9) -0.0088(10)
C13 0.0260(11) 0.0488(15) 0.0282(11) -0.0086(10) -0.0031(9) -0.0044(10)
C14 0.0320(12) 0.0400(13) 0.0321(12) -0.0056(10) -0.0079(9) 0.0073(10)
C15 0.0303(11) 0.0304(11) 0.0251(10) -0.0070(9) -0.0050(8) 0.0013(9)

loop_
_atom_type_symbol
_atom_type_description
_atom_type_scat_dispersion_real
_atom_type_scat_dispersion_imag
_atom_type_scat_source
C C 0.0033 0.0016 'International Tables Vol C Tables 4.2.6.8 and 6.1.1.4'
H H 0.0000 0.0000 'International Tables Vol C Tables 4.2.6.8 and 6.1.1.4'
N N 0.0061 0.0033 'International Tables Vol C Tables 4.2.6.8 and 6.1.1.4'
O O 0.0106 0.0060 'International Tables Vol C Tables 4.2.6.8 and 6.1.1.4'
S S 0.1246 0.1234 'International Tables Vol C Tables 4.2.6.8 and 6.1.1.4'

loop_
_geom_angle_atom_site_label_1
_geom_angle_atom_site_label_2
_geom_angle_atom_site_label_3
_geom_angle_site_symmetry_1
_geom_angle_site_symmetry_3
_geom_angle
_geom_angle_publ_flag
O3 S1 O2 . . 117.32(10) ?
O3 S1 N1 . . 110.03(9) ?
O2 S1 N1 . . 109.61(9) ?
O3 S1 C1 . . 112.19(9) ?
O2 S1 C1 . . 112.48(9) ?
N1 S1 C1 . . 92.39(9) ?
C7 N1 C8 . . 123.03(17) ?
C7 N1 S1 . . 115.60(14) ?
C8 N1 S1 . . 121.16(14) ?
C2 C1 C6 . . 122.85(19) ?
C2 C1 S1 . . 127.02(16) ?
C6 C1 S1 . . 110.12(14) ?
C1 C2 C3 . . 116.6(2) ?
C1 C2 H2 . . 121.7 ?
C3 C2 H2 . . 121.7 ?
C4 C3 C2 . . 121.4(2) ?
C4 C3 H3 . . 119.3 ?
C2 C3 H3 . . 119.3 ?
C3 C4 C5 . . 121.1(2) ?
C3 C4 H4 . . 119.4 ?
C5 C4 H4 . . 119.4 ?
C6 C5 C4 . . 118.1(2) ?
C6 C5 H5 . . 120.9 ?
C4 C5 H5 . . 120.9 ?
C1 C6 C5 . . 119.97(19) ?
C1 C6 C7 . . 113.03(17) ?
C5 C6 C7 . . 126.91(19) ?
O1 C7 N1 . . 124.10(19) ?
O1 C7 C6 . . 127.35(19) ?
N1 C7 C6 . . 108.51(17) ?
N1 C8 C9 . . 112.50(17) ?
N1 C8 H8A . . 109.1 ?
C9 C8 H8A . . 109.1 ?
N1 C8 H8B . . 109.1 ?
C9 C8 H8B . . 109.1 ?
H8A C8 H8B . . 107.8 ?
O4 C9 C10 . . 122.0(2) ?
O4 C9 C8 . . 120.45(19) ?
C10 C9 C8 . . 117.53(17) ?
C15 C10 C11 . . 119.42(19) ?
C15 C10 C9 . . 122.54(19) ?
C11 C10 C9 . . 118.04(19) ?
C12 C11 C10 . . 120.1(2) ?
C12 C11 H11 . . 119.9 ?
C10 C11 H11 . . 119.9 ?
C13 C12 C11 . . 120.1(2) ?
C13 C12 H12 . . 119.9 ?
C11 C12 H12 . . 119.9 ?
C14 C13 C12 . . 120.3(2) ?
C14 C13 H13 . . 119.9 ?
C12 C13 H13 . . 119.9 ?
C13 C14 C15 . . 119.8(2) ?
C13 C14 H14 . . 120.1 ?
C15 C14 H14 . . 120.1 ?
C10 C15 C14 . . 120.2(2) ?
C10 C15 H15 . . 119.9 ?
C14 C15 H15 . . 119.9 ?

loop_
_geom_bond_atom_site_label_1
_geom_bond_atom_site_label_2
_geom_bond_site_symmetry_2
_geom_bond_distance
_geom_bond_publ_flag
S1 O3 . 1.4298(15) ?
S1 O2 . 1.4301(15) ?
S1 N1 . 1.6685(18) ?
S1 C1 . 1.755(2) ?
O1 C7 . 1.206(3) ?
O4 C9 . 1.213(3) ?
N1 C7 . 1.385(3) ?
N1 C8 . 1.457(2) ?
C1 C2 . 1.384(3) ?
C1 C6 . 1.386(3) ?
C2 C3 . 1.394(3) ?
C2 H2 . 0.9500 ?
C3 C4 . 1.386(3) ?
C3 H3 . 0.9500 ?
C4 C5 . 1.390(3) ?
C4 H4 . 0.9500 ?
C5 C6 . 1.387(3) ?
C5 H5 . 0.9500 ?
C6 C7 . 1.489(3) ?
C8 C9 . 1.528(3) ?
C8 H8A . 0.9900 ?
C8 H8B . 0.9900 ?
C9 C10 . 1.490(3) ?
C10 C15 . 1.386(3) ?
C10 C11 . 1.395(3) ?
C11 C12 . 1.384(3) ?
C11 H11 . 0.9500 ?
C12 C13 . 1.383(3) ?
C12 H12 . 0.9500 ?
C13 C14 . 1.380(3) ?
C13 H13 . 0.9500 ?
C14 C15 . 1.395(3) ?
C14 H14 . 0.9500 ?
C15 H15 . 0.9500 ?

loop_
_geom_hbond_atom_site_label_D
_geom_hbond_atom_site_label_H
_geom_hbond_atom_site_label_A
_geom_hbond_site_symmetry_A
_geom_hbond_distance_DH
_geom_hbond_distance_HA
_geom_hbond_distance_DA
_geom_hbond_angle_DHA
C8 H8A O1 2_545 0.99 2.41 3.318(3) 153
C15 H15 O1 2_545 0.95 2.47 3.417(3) 178

loop_
_geom_torsion_atom_site_label_1
_geom_torsion_atom_site_label_2
_geom_torsion_atom_site_label_3
_geom_torsion_atom_site_label_4
_geom_torsion_site_symmetry_1
_geom_torsion_site_symmetry_2
_geom_torsion_site_symmetry_3
_geom_torsion_site_symmetry_4
_geom_torsion
_geom_torsion_publ_flag
O3 S1 N1 C7 . . . . 109.01(16) ?
O2 S1 N1 C7 . . . . -120.57(16) ?
C1 S1 N1 C7 . . . . -5.67(17) ?
O3 S1 N1 C8 . . . . -65.95(18) ?
O2 S1 N1 C8 . . . . 64.47(18) ?
C1 S1 N1 C8 . . . . 179.38(17) ?
O3 S1 C1 C2 . . . . 72.9(2) ?
O2 S1 C1 C2 . . . . -62.0(2) ?
N1 S1 C1 C2 . . . . -174.4(2) ?
O3 S1 C1 C6 . . . . -107.75(16) ?
O2 S1 C1 C6 . . . . 117.42(15) ?
N1 S1 C1 C6 . . . . 5.03(16) ?
C6 C1 C2 C3 . . . . 1.2(3) ?
S1 C1 C2 C3 . . . . -179.45(16) ?
C1 C2 C3 C4 . . . . -0.4(3) ?
C2 C3 C4 C5 . . . . -0.9(3) ?
C3 C4 C5 C6 . . . . 1.4(3) ?
C2 C1 C6 C5 . . . . -0.8(3) ?
S1 C1 C6 C5 . . . . 179.80(16) ?
C2 C1 C6 C7 . . . . 176.07(19) ?
S1 C1 C6 C7 . . . . -3.4(2) ?
C4 C5 C6 C1 . . . . -0.6(3) ?
C4 C5 C6 C7 . . . . -176.9(2) ?
C8 N1 C7 O1 . . . . -2.7(3) ?
S1 N1 C7 O1 . . . . -177.54(18) ?
C8 N1 C7 C6 . . . . 179.40(18) ?
S1 N1 C7 C6 . . . . 4.5(2) ?
C1 C6 C7 O1 . . . . -178.4(2) ?
C5 C6 C7 O1 . . . . -1.8(4) ?
C1 C6 C7 N1 . . . . -0.5(2) ?
C5 C6 C7 N1 . . . . 176.0(2) ?
C7 N1 C8 C9 . . . . -77.6(3) ?
S1 N1 C8 C9 . . . . 97.0(2) ?
N1 C8 C9 O4 . . . . 7.7(3) ?
N1 C8 C9 C10 . . . . -175.22(18) ?
O4 C9 C10 C15 . . . . -160.3(2) ?
C8 C9 C10 C15 . . . . 22.7(3) ?
O4 C9 C10 C11 . . . . 19.8(3) ?
C8 C9 C10 C11 . . . . -157.27(19) ?
C15 C10 C11 C12 . . . . -0.6(3) ?
C9 C10 C11 C12 . . . . 179.3(2) ?
C10 C11 C12 C13 . . . . 0.8(3) ?
C11 C12 C13 C14 . . . . 0.1(4) ?
C12 C13 C14 C15 . . . . -1.3(4) ?
C11 C10 C15 C14 . . . . -0.5(3) ?
C9 C10 C15 C14 . . . . 179.5(2) ?
C13 C14 C15 C10 . . . . 1.5(4) ?

loop_
_cod_related_entry_id
_cod_related_entry_database
_cod_related_entry_code
1 ChemSpider 572099
